data_4336585
loop_
_publ_author_name
'Amanda H. Randolph'
'Nicholas J. Seewald'
'Karl Rickert'
'and Seth N. Brown'

_publ_section_title
;
 Tris(3,5-di-tert-butylcatecholato)molybdenum(VI): Lewis Acidity and
 Nonclassical Oxygen Atom Transfer Reactions
;
_journal_name_full 'Inorganic Chemistry'
_journal_page_first 12587
_journal_page_last 12598
_journal_paper_doi 10.1021/ic401736f
_journal_volume 52
_journal_year 2013
_chemical_formula_moiety 'C84 H120 Mo2 O12, 4 (C6 D6)'
_chemical_formula_sum 'C108 H120 D24 Mo2 O12'
_chemical_formula_weight 1850.26
_chemical_name_common 'Mo2(3,5-tBu2Cat)6 . 4 C6D6'
_chemical_name_systematic
;
 Hexakis(3,5-di-tert-butylcatecholato)dimolybdenum(VI)
tetrakis(deuterobenzene) solvate
;
_space_group_IT_number 2
_symmetry_cell_setting triclinic
_symmetry_space_group_name_Hall '-P 1'
_symmetry_space_group_name_H-M 'P -1'
_atom_sites_solution_hydrogens difmap
_atom_sites_solution_primary heavy
_atom_sites_solution_secondary difmap
_audit_creation_method SHELXL-97
_cell_angle_alpha 116.0609(17)
_cell_angle_beta 91.5854(16)
_cell_angle_gamma 114.6777(15)
_cell_formula_units_Z 1
_cell_length_a 13.9365(12)
_cell_length_b 14.7478(13)
_cell_length_c 15.1427(14)
_cell_measurement_reflns_used 3758
_cell_measurement_temperature 100(2)
_cell_measurement_theta_max 26.01
_cell_measurement_theta_min 2.70
_cell_volume 2454.1(4)
_computing_cell_refinement 'APEX2/SAINT (Bruker, 2004)'
_computing_data_collection 'APEX2 (Bruker, 2004)'
_computing_data_reduction 'SAINT/XPREP (Bruker, 2004; Sheldrick, 2003)'
_computing_molecular_graphics 'XP (Sheldrick, 1998)'
_computing_publication_material 'XCIF (Sheldrick, 2001)'
_computing_structure_refinement 'SHELXL-97 (Sheldrick, 1997)'
_computing_structure_solution 'SHELXS-97 (Sheldrick, 1990)'
_diffrn_ambient_temperature 100(2)
_diffrn_detector_area_resol_mean 8.33
_diffrn_measured_fraction_theta_full 0.981
_diffrn_measured_fraction_theta_max 0.981
_diffrn_measurement_device_type 'Bruker APEX-II CCD'
_diffrn_measurement_method '\f and \w scans'
_diffrn_radiation_monochromator graphite
_diffrn_radiation_source 'fine-focus sealed tube'
_diffrn_radiation_type MoK\a
_diffrn_radiation_wavelength 0.71073
_diffrn_reflns_av_R_equivalents 0.0546
_diffrn_reflns_av_sigmaI/netI 0.0743
_diffrn_reflns_limit_h_max 9
_diffrn_reflns_limit_h_min -17
_diffrn_reflns_limit_k_max 18
_diffrn_reflns_limit_k_min -18
_diffrn_reflns_limit_l_max 18
_diffrn_reflns_limit_l_min -18
_diffrn_reflns_number 28023
_diffrn_reflns_theta_full 26.38
_diffrn_reflns_theta_max 26.38
_diffrn_reflns_theta_min 1.55
_exptl_absorpt_coefficient_mu 0.315
_exptl_absorpt_correction_T_max 0.9906
_exptl_absorpt_correction_T_min 0.9602
_exptl_absorpt_correction_type multi-scan
_exptl_absorpt_process_details
;
Blessing, R. H. (1995) Acta Cryst. A51, 33-38.

Sheldrick, G.M. (2008) SADABS v2008/1. Bruker AXS Inc. 
Madison, WI USA.
;
_exptl_crystal_colour blue
_exptl_crystal_density_diffrn 1.252
_exptl_crystal_description tablet
_exptl_crystal_F_000 972
_exptl_crystal_recrystallization_method
;
 Crystals were grown by slow cooling of an NMR tube containing the
reaction mixture of 3,5-di-tert-butyl-1,2-benzoquinone and Mo(CO)6
in C6D6.
;
_exptl_crystal_size_max 0.13
_exptl_crystal_size_mid 0.10
_exptl_crystal_size_min 0.03
_refine_diff_density_max 0.725
_refine_diff_density_min -0.539
_refine_diff_density_rms 0.077
_refine_ls_extinction_method none
_refine_ls_goodness_of_fit_ref 1.017
_refine_ls_hydrogen_treatment refall
_refine_ls_matrix_type full
_refine_ls_number_parameters 838
_refine_ls_number_reflns 9860
_refine_ls_number_restraints 0
_refine_ls_restrained_S_all 1.017
_refine_ls_R_factor_all 0.0631
_refine_ls_R_factor_gt 0.0417
_refine_ls_shift/su_max 0.001
_refine_ls_shift/su_mean 0.000
_refine_ls_structure_factor_coef Fsqd
_refine_ls_weighting_details 'calc w=1/[\s^2^(Fo^2^)+(0.0309P)^2^+1.0054P] where P=(Fo^2^+2Fc^2^)/3'
_refine_ls_weighting_scheme calc
_refine_ls_wR_factor_gt 0.0784
_refine_ls_wR_factor_ref 0.0864
_reflns_number_gt 7680
_reflns_number_total 9860
_reflns_threshold_expression >2sigma(I)
_cod_data_source_file ic401736f_si_002_1.cif
_cod_data_source_block mocat3
_cod_database_code 4336585

loop_
_symmetry_equiv_pos_as_xyz
'x, y, z'
'-x, -y, -z'

loop_
_atom_site_label
_atom_site_type_symbol
_atom_site_fract_x
_atom_site_fract_y
_atom_site_fract_z
_atom_site_U_iso_or_equiv
_atom_site_adp_type
_atom_site_occupancy
_atom_site_symmetry_multiplicity
_atom_site_calc_flag
Mo Mo 0.881158(18) 0.95427(2) 0.540632(17) 0.01209(7) Uani 1 1 d
O11 O 0.75531(13) 0.86766(14) 0.57926(13) 0.0149(4) Uani 1 1 d
O12 O 0.93109(13) 0.86476(14) 0.57969(13) 0.0137(4) Uani 1 1 d
O21 O 0.82188(14) 1.05821(14) 0.54840(13) 0.0158(4) Uani 1 1 d
O22 O 0.77532(13) 0.86980(14) 0.40647(12) 0.0143(4) Uani 1 1 d
O31 O 1.02628(13) 1.09461(14) 0.56084(12) 0.0129(4) Uani 1 1 d
O32 O 0.93189(13) 1.05909(14) 0.68822(12) 0.0146(4) Uani 1 1 d
C11 C 0.7836(2) 0.8428(2) 0.64771(19) 0.0145(6) Uani 1 1 d
C12 C 0.8828(2) 0.8390(2) 0.64624(19) 0.0142(6) Uani 1 1 d
C13 C 0.9239(2) 0.8109(2) 0.71124(19) 0.0149(6) Uani 1 1 d
C14 C 0.8609(2) 0.7920(2) 0.7769(2) 0.0170(6) Uani 1 1 d
C15 C 0.7611(2) 0.7963(2) 0.7798(2) 0.0162(6) Uani 1 1 d
C16 C 0.7222(2) 0.8212(2) 0.7136(2) 0.0163(6) Uani 1 1 d
C17 C 1.0329(2) 0.8092(2) 0.7102(2) 0.0186(6) Uani 1 1 d
C171 C 1.0254(3) 0.7205(3) 0.6035(2) 0.0257(7) Uani 1 1 d
C172 C 1.0626(3) 0.7778(3) 0.7871(2) 0.0227(7) Uani 1 1 d
C173 C 1.1240(2) 0.9285(3) 0.7375(3) 0.0245(7) Uani 1 1 d
C18 C 0.7016(2) 0.7802(2) 0.8597(2) 0.0199(6) Uani 1 1 d
C181 C 0.6910(3) 0.6731(3) 0.8612(3) 0.0289(7) Uani 1 1 d
C182 C 0.7693(3) 0.8868(3) 0.9628(2) 0.0252(7) Uani 1 1 d
C183 C 0.5871(3) 0.7654(3) 0.8377(3) 0.0282(7) Uani 1 1 d
C21 C 0.7384(2) 1.0193(2) 0.47271(19) 0.0150(6) Uani 1 1 d
C22 C 0.7129(2) 0.9118(2) 0.3904(2) 0.0146(6) Uani 1 1 d
C23 C 0.6287(2) 0.8590(2) 0.30229(19) 0.0150(6) Uani 1 1 d
C24 C 0.5756(2) 0.9209(2) 0.3051(2) 0.0170(6) Uani 1 1 d
C25 C 0.5985(2) 1.0285(2) 0.3888(2) 0.0167(6) Uani 1 1 d
C26 C 0.6816(2) 1.0781(2) 0.4737(2) 0.0172(6) Uani 1 1 d
C27 C 0.5989(2) 0.7403(2) 0.2133(2) 0.0184(6) Uani 1 1 d
C271 C 0.5035(3) 0.6986(3) 0.1272(2) 0.0275(7) Uani 1 1 d
C272 C 0.6973(2) 0.7446(3) 0.1688(2) 0.0222(7) Uani 1 1 d
C273 C 0.5644(3) 0.6537(3) 0.2517(2) 0.0243(7) Uani 1 1 d
C28 C 0.5336(2) 1.0900(2) 0.3857(2) 0.0194(6) Uani 1 1 d
C281 C 0.4167(3) 1.0030(3) 0.3185(3) 0.0274(7) Uani 1 1 d
C282 C 0.5936(3) 1.1695(3) 0.3432(3) 0.0330(8) Uani 1 1 d
C283 C 0.5269(3) 1.1632(3) 0.4921(2) 0.0250(7) Uani 1 1 d
C31 C 1.0569(2) 1.1926(2) 0.65231(19) 0.0146(6) Uani 1 1 d
C32 C 1.0044(2) 1.1709(2) 0.72278(19) 0.0132(6) Uani 1 1 d
C33 C 1.0290(2) 1.2603(2) 0.82199(19) 0.0143(6) Uani 1 1 d
C34 C 1.1025(2) 1.3699(2) 0.8410(2) 0.0168(6) Uani 1 1 d
C35 C 1.1524(2) 1.3943(2) 0.7690(2) 0.0170(6) Uani 1 1 d
C36 C 1.1299(2) 1.3024(2) 0.6733(2) 0.0150(6) Uani 1 1 d
C37 C 0.9799(2) 1.2360(2) 0.9034(2) 0.0182(6) Uani 1 1 d
C371 C 1.0261(3) 1.3452(3) 1.0075(2) 0.0289(7) Uani 1 1 d
C372 C 1.0097(3) 1.1516(3) 0.9144(2) 0.0241(7) Uani 1 1 d
C373 C 0.8551(2) 1.1836(3) 0.8739(3) 0.0262(7) Uani 1 1 d
C38 C 1.2270(2) 1.5201(2) 0.7989(2) 0.0210(6) Uani 1 1 d
C381 C 1.2749(3) 1.5309(3) 0.7123(3) 0.0330(8) Uani 1 1 d
C382 C 1.3224(3) 1.5755(3) 0.8903(3) 0.0287(7) Uani 1 1 d
C383 C 1.1624(3) 1.5863(3) 0.8288(3) 0.0346(8) Uani 1 1 d
C41 C 0.8606(3) 1.4337(3) 0.6306(3) 0.0451(9) Uani 1 1 d
C42 C 0.7952(3) 1.4738(3) 0.6856(3) 0.0408(9) Uani 1 1 d
C43 C 0.7551(3) 1.4375(3) 0.7521(3) 0.0369(8) Uani 1 1 d
C44 C 0.7810(3) 1.3631(3) 0.7656(3) 0.0383(9) Uani 1 1 d
C45 C 0.8467(3) 1.3244(3) 0.7119(2) 0.0337(8) Uani 1 1 d
C46 C 0.8867(3) 1.3589(3) 0.6445(3) 0.0367(8) Uani 1 1 d
C51 C 0.5593(4) 1.0815(3) 0.9734(3) 0.0465(10) Uani 1 1 d
C52 C 0.6117(3) 1.0605(3) 1.0356(3) 0.0480(10) Uani 1 1 d
C53 C 0.5525(3) 0.9787(3) 1.0616(3) 0.0468(10) Uani 1 1 d
C61 C 0.6106(3) 0.5369(3) 0.5152(3) 0.0402(9) Uani 1 1 d
C62 C 0.5632(3) 0.5821(3) 0.4761(3) 0.0376(9) Uani 1 1 d
C63 C 0.4528(3) 0.5453(3) 0.4615(3) 0.0371(8) Uani 1 1 d
H26 H 0.7023(18) 1.152(2) 0.5326(17) 0.002(6) Uiso 1 1 d
H36 H 1.1605(18) 1.3112(19) 0.6220(17) 0.003(6) Uiso 1 1 d
H14 H 0.885(2) 0.777(2) 0.8230(19) 0.013(7) Uiso 1 1 d
H37F H 0.979(2) 1.078(3) 0.852(2) 0.035(9) Uiso 1 1 d
H27F H 0.678(2) 0.669(2) 0.111(2) 0.018(7) Uiso 1 1 d
H18I H 0.546(2) 0.750(2) 0.888(2) 0.027(8) Uiso 1 1 d
H27B H 0.523(2) 0.754(2) 0.098(2) 0.021(7) Uiso 1 1 d
H27E H 0.717(2) 0.797(2) 0.139(2) 0.020(7) Uiso 1 1 d
H37C H 1.110(2) 1.387(2) 1.032(2) 0.033(9) Uiso 1 1 d
H27I H 0.539(2) 0.577(2) 0.192(2) 0.015(7) Uiso 1 1 d
H24 H 0.514(2) 0.886(2) 0.243(2) 0.023(7) Uiso 1 1 d
H34 H 1.123(2) 1.434(2) 0.9069(19) 0.014(7) Uiso 1 1 d
H28D H 0.592(2) 1.118(2) 0.269(2) 0.017(7) Uiso 1 1 d
H38H H 1.101(2) 1.555(2) 0.772(2) 0.030(8) Uiso 1 1 d
H18E H 0.845(2) 0.903(2) 0.982(2) 0.022(8) Uiso 1 1 d
H27H H 0.628(2) 0.673(2) 0.301(2) 0.023(8) Uiso 1 1 d
H37E H 0.984(2) 1.138(2) 0.970(2) 0.024(8) Uiso 1 1 d
H28B H 0.371(2) 1.046(2) 0.330(2) 0.027(8) Uiso 1 1 d
H28A H 0.416(2) 0.967(2) 0.251(2) 0.029(9) Uiso 1 1 d
H17E H 1.077(2) 0.838(2) 0.862(2) 0.017(7) Uiso 1 1 d
H28H H 0.602(2) 1.233(2) 0.538(2) 0.033(8) Uiso 1 1 d
H38E H 1.372(2) 1.655(2) 0.9076(19) 0.017(7) Uiso 1 1 d
H37B H 0.985(2) 1.323(2) 1.055(2) 0.029(8) Uiso 1 1 d
H37I H 0.819(2) 1.114(3) 0.810(2) 0.032(9) Uiso 1 1 d
H18C H 0.647(2) 0.606(3) 0.795(2) 0.031(9) Uiso 1 1 d
H28G H 0.478(2) 1.194(2) 0.487(2) 0.023(8) Uiso 1 1 d
H38A H 1.218(2) 1.503(2) 0.658(2) 0.024(8) Uiso 1 1 d
H18D H 0.775(2) 0.961(2) 0.966(2) 0.024(8) Uiso 1 1 d
H27A H 0.488(2) 0.618(3) 0.073(2) 0.033(8) Uiso 1 1 d
H18B H 0.764(2) 0.678(2) 0.879(2) 0.028(8) Uiso 1 1 d
H17D H 1.128(2) 0.777(2) 0.783(2) 0.027(8) Uiso 1 1 d
H18A H 0.653(2) 0.663(2) 0.911(2) 0.028(8) Uiso 1 1 d
H18H H 0.536(2) 0.696(2) 0.769(2) 0.029(8) Uiso 1 1 d
H17G H 1.108(2) 0.954(2) 0.6899(19) 0.016(7) Uiso 1 1 d
H27D H 0.765(2) 0.770(2) 0.217(2) 0.032(8) Uiso 1 1 d
H17B H 1.011(2) 0.739(2) 0.551(2) 0.025(8) Uiso 1 1 d
H38D H 1.368(2) 1.539(2) 0.875(2) 0.035(9) Uiso 1 1 d
D63 D 0.417(2) 0.574(3) 0.435(2) 0.040(9) Uiso 1 1 d
H37H H 0.829(2) 1.233(2) 0.866(2) 0.030(8) Uiso 1 1 d
H37D H 1.092(2) 1.187(2) 0.932(2) 0.023(8) Uiso 1 1 d
D43 D 0.708(2) 1.464(2) 0.791(2) 0.032(9) Uiso 1 1 d
H37G H 0.824(2) 1.166(3) 0.926(2) 0.042(9) Uiso 1 1 d
H37A H 1.009(2) 1.402(3) 1.005(2) 0.033(9) Uiso 1 1 d
H18G H 0.593(2) 0.835(2) 0.845(2) 0.026(8) Uiso 1 1 d
H16 H 0.654(2) 0.822(2) 0.709(2) 0.025(8) Uiso 1 1 d
H27G H 0.506(3) 0.651(3) 0.283(2) 0.039(10) Uiso 1 1 d
H17A H 1.093(3) 0.718(2) 0.603(2) 0.032(9) Uiso 1 1 d
H38G H 1.207(2) 1.663(3) 0.843(2) 0.031(8) Uiso 1 1 d
D45 D 0.861(2) 1.271(2) 0.720(2) 0.028(8) Uiso 1 1 d
H18F H 0.737(2) 0.883(2) 1.016(2) 0.030(8) Uiso 1 1 d
H28F H 0.673(3) 1.232(3) 0.392(2) 0.036(9) Uiso 1 1 d
H28E H 0.556(2) 1.210(2) 0.341(2) 0.025(8) Uiso 1 1 d
D62 D 0.608(2) 0.636(3) 0.460(2) 0.035(9) Uiso 1 1 d
D42 D 0.775(3) 1.525(3) 0.676(2) 0.045(10) Uiso 1 1 d
H17F H 1.010(3) 0.703(3) 0.773(2) 0.039(9) Uiso 1 1 d
H17I H 1.188(2) 0.932(2) 0.736(2) 0.026(8) Uiso 1 1 d
H28C H 0.374(3) 0.941(3) 0.339(2) 0.045(10) Uiso 1 1 d
H38C H 1.320(3) 1.614(3) 0.731(2) 0.043(9) Uiso 1 1 d
D52 D 0.694(3) 1.106(3) 1.059(2) 0.048(10) Uiso 1 1 d
H38F H 1.297(3) 1.575(3) 0.951(2) 0.045(10) Uiso 1 1 d
H27C H 0.440(2) 0.692(2) 0.153(2) 0.032(9) Uiso 1 1 d
D61 D 0.684(3) 0.566(3) 0.522(2) 0.037(9) Uiso 1 1 d
D41 D 0.893(2) 1.461(2) 0.586(2) 0.035(9) Uiso 1 1 d
H17H H 1.126(2) 0.986(2) 0.802(2) 0.026(8) Uiso 1 1 d
H38B H 1.319(2) 1.492(3) 0.691(2) 0.035(9) Uiso 1 1 d
D51 D 0.603(3) 1.140(3) 0.956(3) 0.063(12) Uiso 1 1 d
D46 D 0.934(3) 1.335(3) 0.608(2) 0.046(10) Uiso 1 1 d
H28I H 0.497(3) 1.120(3) 0.528(2) 0.050(10) Uiso 1 1 d
H17C H 0.975(3) 0.648(3) 0.587(2) 0.046(11) Uiso 1 1 d
H38I H 1.136(3) 1.586(3) 0.887(3) 0.061(13) Uiso 1 1 d
D53 D 0.588(3) 0.961(3) 1.112(3) 0.078(13) Uiso 1 1 d
D44 D 0.759(3) 1.342(3) 0.813(3) 0.053(12) Uiso 1 1 d

loop_
_atom_site_aniso_label
_atom_site_aniso_U_11
_atom_site_aniso_U_22
_atom_site_aniso_U_33
_atom_site_aniso_U_23
_atom_site_aniso_U_13
_atom_site_aniso_U_12
Mo 0.01012(11) 0.01586(13) 0.01352(12) 0.00904(10) 0.00311(9) 0.00703(9)
O11 0.0130(9) 0.0182(10) 0.0168(10) 0.0111(8) 0.0039(8) 0.0077(8)
O12 0.0139(9) 0.0184(10) 0.0158(10) 0.0119(8) 0.0062(8) 0.0098(8)
O21 0.0151(9) 0.0173(10) 0.0185(10) 0.0109(8) 0.0019(8) 0.0088(8)
O22 0.0119(9) 0.0190(10) 0.0151(10) 0.0098(8) 0.0025(7) 0.0087(8)
O31 0.0116(9) 0.0147(10) 0.0117(9) 0.0063(8) 0.0034(7) 0.0059(8)
O32 0.0153(9) 0.0157(10) 0.0138(10) 0.0089(8) 0.0037(7) 0.0067(8)
C11 0.0139(13) 0.0153(14) 0.0149(14) 0.0092(12) 0.0012(11) 0.0058(11)
C12 0.0146(13) 0.0146(14) 0.0148(14) 0.0087(12) 0.0050(11) 0.0065(11)
C13 0.0145(13) 0.0141(14) 0.0177(14) 0.0096(12) 0.0040(11) 0.0065(11)
C14 0.0210(15) 0.0177(15) 0.0167(15) 0.0119(13) 0.0050(12) 0.0094(12)
C15 0.0170(14) 0.0153(14) 0.0170(14) 0.0094(12) 0.0052(11) 0.0067(12)
C16 0.0126(14) 0.0175(15) 0.0206(15) 0.0112(13) 0.0054(11) 0.0066(12)
C17 0.0158(14) 0.0234(15) 0.0215(15) 0.0145(13) 0.0032(12) 0.0099(12)
C171 0.0310(19) 0.034(2) 0.0284(18) 0.0193(16) 0.0133(15) 0.0243(17)
C172 0.0181(16) 0.0337(19) 0.0297(19) 0.0218(16) 0.0074(13) 0.0170(15)
C173 0.0137(16) 0.0341(19) 0.032(2) 0.0221(17) 0.0056(14) 0.0112(14)
C18 0.0198(15) 0.0249(16) 0.0216(16) 0.0165(14) 0.0098(12) 0.0105(13)
C181 0.0327(19) 0.032(2) 0.033(2) 0.0253(17) 0.0161(16) 0.0137(16)
C182 0.0265(18) 0.0335(19) 0.0222(17) 0.0168(15) 0.0097(14) 0.0164(15)
C183 0.0213(17) 0.039(2) 0.032(2) 0.0241(18) 0.0150(15) 0.0143(16)
C21 0.0130(13) 0.0168(14) 0.0179(14) 0.0123(12) 0.0037(11) 0.0054(11)
C22 0.0125(13) 0.0192(15) 0.0197(15) 0.0143(13) 0.0068(11) 0.0088(11)
C23 0.0099(13) 0.0176(14) 0.0163(14) 0.0091(12) 0.0016(11) 0.0048(11)
C24 0.0130(14) 0.0225(15) 0.0175(15) 0.0113(13) 0.0033(11) 0.0088(12)
C25 0.0147(14) 0.0188(15) 0.0220(15) 0.0136(13) 0.0048(11) 0.0087(12)
C26 0.0172(14) 0.0151(15) 0.0191(15) 0.0079(13) 0.0035(12) 0.0082(12)
C27 0.0160(14) 0.0204(15) 0.0150(14) 0.0062(12) -0.0005(11) 0.0086(12)
C271 0.0276(18) 0.0255(18) 0.0208(17) 0.0037(15) -0.0039(14) 0.0145(15)
C272 0.0252(17) 0.0239(17) 0.0161(16) 0.0063(14) 0.0041(13) 0.0145(14)
C273 0.0257(17) 0.0175(16) 0.0236(17) 0.0073(14) 0.0032(14) 0.0086(14)
C28 0.0203(15) 0.0206(15) 0.0212(15) 0.0109(13) 0.0028(12) 0.0125(13)
C281 0.0222(17) 0.0286(18) 0.0275(19) 0.0064(16) -0.0003(14) 0.0173(15)
C282 0.036(2) 0.040(2) 0.044(2) 0.0308(19) 0.0134(17) 0.0253(18)
C283 0.0204(16) 0.0268(18) 0.0312(18) 0.0131(16) 0.0047(14) 0.0157(15)
C31 0.0163(14) 0.0155(14) 0.0139(14) 0.0063(12) 0.0027(11) 0.0102(12)
C32 0.0116(13) 0.0170(14) 0.0169(14) 0.0109(12) 0.0032(11) 0.0092(11)
C33 0.0147(13) 0.0215(15) 0.0144(14) 0.0105(12) 0.0064(11) 0.0131(12)
C34 0.0165(14) 0.0165(15) 0.0153(15) 0.0043(13) 0.0027(11) 0.0101(12)
C35 0.0129(13) 0.0178(14) 0.0203(15) 0.0095(13) 0.0025(11) 0.0074(12)
C36 0.0141(14) 0.0218(15) 0.0164(15) 0.0126(13) 0.0059(11) 0.0112(12)
C37 0.0218(15) 0.0219(15) 0.0132(14) 0.0087(12) 0.0065(11) 0.0122(13)
C371 0.039(2) 0.0279(19) 0.0200(17) 0.0112(15) 0.0138(15) 0.0167(16)
C372 0.0333(19) 0.0317(19) 0.0191(17) 0.0175(16) 0.0096(14) 0.0199(16)
C373 0.0221(16) 0.038(2) 0.0318(19) 0.0226(18) 0.0148(15) 0.0188(15)
C38 0.0204(15) 0.0157(15) 0.0232(16) 0.0085(13) 0.0033(12) 0.0070(12)
C381 0.034(2) 0.0224(19) 0.032(2) 0.0146(16) 0.0065(16) 0.0046(16)
C382 0.0198(17) 0.0208(18) 0.031(2) 0.0073(15) -0.0009(14) 0.0043(14)
C383 0.0293(19) 0.0179(18) 0.054(3) 0.0159(18) 0.0063(18) 0.0117(15)
C41 0.044(2) 0.030(2) 0.044(2) 0.0171(19) 0.0076(18) 0.0036(17)
C42 0.035(2) 0.0236(19) 0.054(2) 0.0150(18) -0.0033(18) 0.0113(16)
C43 0.0283(18) 0.0304(19) 0.043(2) 0.0080(17) 0.0041(16) 0.0176(16)
C44 0.044(2) 0.038(2) 0.032(2) 0.0116(18) 0.0047(17) 0.0254(18)
C45 0.037(2) 0.0328(19) 0.0275(19) 0.0063(16) -0.0041(15) 0.0232(17)
C46 0.0299(19) 0.0273(19) 0.037(2) 0.0047(17) 0.0046(16) 0.0124(16)
C51 0.061(3) 0.031(2) 0.043(2) 0.0126(19) 0.028(2) 0.024(2)
C52 0.037(2) 0.034(2) 0.048(2) 0.0012(19) 0.0109(19) 0.0169(19)
C53 0.060(3) 0.041(2) 0.040(2) 0.0147(19) 0.014(2) 0.030(2)
C61 0.028(2) 0.039(2) 0.042(2) 0.0185(18) 0.0056(16) 0.0091(17)
C62 0.046(2) 0.0282(19) 0.033(2) 0.0197(17) 0.0063(17) 0.0086(17)
C63 0.045(2) 0.0251(18) 0.033(2) 0.0109(16) -0.0029(16) 0.0140(17)

loop_
_atom_type_symbol
_atom_type_description
_atom_type_scat_dispersion_real
_atom_type_scat_dispersion_imag
_atom_type_scat_source
C C 0.0033 0.0016 'International Tables Vol C Tables 4.2.6.8 and 6.1.1.4'
H H 0.0000 0.0000 'International Tables Vol C Tables 4.2.6.8 and 6.1.1.4'
O O 0.0106 0.0060 'International Tables Vol C Tables 4.2.6.8 and 6.1.1.4'
Mo Mo -1.6832 0.6857 'International Tables Vol C Tables 4.2.6.8 and 6.1.1.4'

loop_
_geom_angle_atom_site_label_1
_geom_angle_atom_site_label_2
_geom_angle_atom_site_label_3
_geom_angle
_geom_angle_site_symmetry_1
_geom_angle_site_symmetry_3
O32 Mo O11 81.75(7) . .
O32 Mo O22 152.67(7) . .
O11 Mo O22 84.19(7) . .
O32 Mo O21 81.25(7) . .
O11 Mo O21 90.98(7) . .
O22 Mo O21 75.67(7) . .
O32 Mo O12 81.90(7) . .
O11 Mo O12 76.76(7) . .
O22 Mo O12 117.39(7) . .
O21 Mo O12 160.41(7) . .
O32 Mo O31 75.53(7) . .
O11 Mo O31 156.80(7) . .
O22 Mo O31 114.42(7) . .
O21 Mo O31 81.09(7) . .
O12 Mo O31 104.23(7) . .
O32 Mo O31 128.08(7) . 2_776
O11 Mo O31 133.23(7) . 2_776
O22 Mo O31 78.01(7) . 2_776
O21 Mo O31 124.77(7) . 2_776
O12 Mo O31 73.99(6) . 2_776
O31 Mo O31 67.24(7) . 2_776
C11 O11 Mo 113.28(15) . .
C12 O12 Mo 113.07(15) . .
C21 O21 Mo 118.61(16) . .
C22 O22 Mo 119.40(16) . .
C31 O31 Mo 113.68(14) . .
C31 O31 Mo 130.65(15) . 2_776
Mo O31 Mo 112.76(7) . 2_776
C32 O32 Mo 117.98(15) . .
O11 C11 C16 124.5(2) . .
O11 C11 C12 113.3(2) . .
C16 C11 C12 122.2(2) . .
O12 C12 C11 113.4(2) . .
O12 C12 C13 125.4(2) . .
C11 C12 C13 121.2(2) . .
C14 C13 C12 114.6(2) . .
C14 C13 C17 124.7(2) . .
C12 C13 C17 120.6(2) . .
H14 C14 C13 118.7(16) . .
H14 C14 C15 116.4(16) . .
C13 C14 C15 124.9(3) . .
C16 C15 C14 118.9(2) . .
C16 C15 C18 120.9(2) . .
C14 C15 C18 120.2(2) . .
H16 C16 C15 123.7(16) . .
H16 C16 C11 118.0(16) . .
C15 C16 C11 118.2(2) . .
C13 C17 C172 112.1(2) . .
C13 C17 C173 109.3(2) . .
C172 C17 C173 108.1(2) . .
C13 C17 C171 109.1(2) . .
C172 C17 C171 108.7(2) . .
C173 C17 C171 109.5(3) . .
H17C C171 H17A 104(3) . .
H17C C171 H17B 111(3) . .
H17A C171 H17B 108(2) . .
H17C C171 C17 111(2) . .
H17A C171 C17 109.4(17) . .
H17B C171 C17 112.6(16) . .
H17D C172 H17F 106(2) . .
H17D C172 H17E 104(2) . .
H17F C172 H17E 111(2) . .
H17D C172 C17 109.5(17) . .
H17F C172 C17 112.2(19) . .
H17E C172 C17 113.6(14) . .
H17I C173 H17H 111(2) . .
H17I C173 H17G 108(2) . .
H17H C173 H17G 102(2) . .
H17I C173 C17 113.2(18) . .
H17H C173 C17 110.5(17) . .
H17G C173 C17 111.4(15) . .
C183 C18 C182 109.6(2) . .
C183 C18 C15 111.7(2) . .
C182 C18 C15 107.5(2) . .
C183 C18 C181 108.0(3) . .
C182 C18 C181 109.8(2) . .
C15 C18 C181 110.2(2) . .
H18A C181 H18C 107(2) . .
H18A C181 H18B 107(2) . .
H18C C181 H18B 111(2) . .
H18A C181 C18 110.0(17) . .
H18C C181 C18 108.6(17) . .
H18B C181 C18 113.3(16) . .
H18F C182 H18E 107(2) . .
H18F C182 H18D 104(2) . .
H18E C182 H18D 106(2) . .
H18F C182 C18 112.4(18) . .
H18E C182 C18 114.7(16) . .
H18D C182 C18 112.3(15) . .
H18G C183 H18I 106(2) . .
H18G C183 H18H 112(2) . .
H18I C183 H18H 103(2) . .
H18G C183 C18 108.5(17) . .
H18I C183 C18 112.4(16) . .
H18H C183 C18 114.7(16) . .
O21 C21 C26 124.4(2) . .
O21 C21 C22 113.0(2) . .
C26 C21 C22 122.5(2) . .
O22 C22 C21 112.6(2) . .
O22 C22 C23 126.6(2) . .
C21 C22 C23 120.8(2) . .
C24 C23 C22 115.1(2) . .
C24 C23 C27 124.0(2) . .
C22 C23 C27 120.9(2) . .
H24 C24 C23 117.6(15) . .
H24 C24 C25 117.5(15) . .
C23 C24 C25 124.9(2) . .
C26 C25 C24 118.6(2) . .
C26 C25 C28 120.2(2) . .
C24 C25 C28 121.2(2) . .
H26 C26 C25 122.7(13) . .
H26 C26 C21 119.2(13) . .
C25 C26 C21 118.1(3) . .
C23 C27 C273 108.8(2) . .
C23 C27 C272 110.0(2) . .
C273 C27 C272 110.2(2) . .
C23 C27 C271 111.9(2) . .
C273 C27 C271 108.2(2) . .
C272 C27 C271 107.8(2) . .
H27C C271 H27A 108(2) . .
H27C C271 H27B 111(2) . .
H27A C271 H27B 111(2) . .
H27C C271 C27 109.2(17) . .
H27A C271 C27 105.6(16) . .
H27B C271 C27 111.3(15) . .
H27F C272 H27D 108(2) . .
H27F C272 H27E 105(2) . .
H27D C272 H27E 107(2) . .
H27F C272 C27 110.0(15) . .
H27D C272 C27 115.8(17) . .
H27E C272 C27 110.5(15) . .
H27G C273 H27I 108(2) . .
H27G C273 H27H 109(2) . .
H27I C273 H27H 109(2) . .
H27G C273 C27 113.1(19) . .
H27I C273 C27 108.0(15) . .
H27H C273 C27 109.8(16) . .
C283 C28 C281 108.1(3) . .
C283 C28 C25 111.3(2) . .
C281 C28 C25 110.9(2) . .
C283 C28 C282 108.5(3) . .
C281 C28 C282 110.1(3) . .
C25 C28 C282 107.9(2) . .
H28A C281 H28B 111(2) . .
H28A C281 H28C 109(2) . .
H28B C281 H28C 103(2) . .
H28A C281 C28 111.3(18) . .
H28B C281 C28 108.5(15) . .
H28C C281 C28 114.2(17) . .
H28E C282 H28D 108(2) . .
H28E C282 H28F 107(2) . .
H28D C282 H28F 114(2) . .
H28E C282 C28 110.3(17) . .
H28D C282 C28 107.7(14) . .
H28F C282 C28 109.6(16) . .
H28G C283 H28I 106(2) . .
H28G C283 H28H 107(2) . .
H28I C283 H28H 108(2) . .
H28G C283 C28 109.5(16) . .
H28I C283 C28 113.3(19) . .
H28H C283 C28 112.4(16) . .
O31 C31 C36 124.8(2) . .
O31 C31 C32 112.7(2) . .
C36 C31 C32 122.5(2) . .
O32 C32 C31 114.8(2) . .
O32 C32 C33 124.5(2) . .
C31 C32 C33 120.7(2) . .
C34 C33 C32 115.5(2) . .
C34 C33 C37 123.3(2) . .
C32 C33 C37 121.1(2) . .
H34 C34 C33 119.2(15) . .
H34 C34 C35 116.3(16) . .
C33 C34 C35 124.5(3) . .
C36 C35 C34 117.9(2) . .
C36 C35 C38 123.3(2) . .
C34 C35 C38 118.8(2) . .
H36 C36 C31 118.1(14) . .
H36 C36 C35 123.2(14) . .
C31 C36 C35 118.7(3) . .
C371 C37 C33 111.6(2) . .
C371 C37 C373 108.8(2) . .
C33 C37 C373 110.8(2) . .
C371 C37 C372 107.3(2) . .
C33 C37 C372 108.9(2) . .
C373 C37 C372 109.3(2) . .
H37A C371 H37B 105(2) . .
H37A C371 H37C 104(2) . .
H37B C371 H37C 116(2) . .
H37A C371 C37 110.8(18) . .
H37B C371 C37 106.6(16) . .
H37C C371 C37 113.4(16) . .
H37F C372 H37E 109(2) . .
H37F C372 H37D 109(2) . .
H37E C372 H37D 108(2) . .
H37F C372 C37 111.5(17) . .
H37E C372 C37 111.3(15) . .
H37D C372 C37 108.1(15) . .
H37I C373 H37H 102(2) . .
H37I C373 H37G 107(3) . .
H37H C373 H37G 107(2) . .
H37I C373 C37 114.9(18) . .
H37H C373 C37 114.6(17) . .
H37G C373 C37 109.9(18) . .
C381 C38 C383 109.1(3) . .
C381 C38 C382 107.8(3) . .
C383 C38 C382 108.6(3) . .
C381 C38 C35 111.9(2) . .
C383 C38 C35 109.7(2) . .
C382 C38 C35 109.7(2) . .
H38A C381 H38B 112(2) . .
H38A C381 H38C 103(2) . .
H38B C381 H38C 110(3) . .
H38A C381 C38 108.4(18) . .
H38B C381 C38 112.4(18) . .
H38C C381 C38 111.3(18) . .
H38D C382 H38E 104(2) . .
H38D C382 H38F 109(3) . .
H38E C382 H38F 109(2) . .
H38D C382 C38 112.6(18) . .
H38E C382 C38 109.7(15) . .
H38F C382 C38 111.9(19) . .
H38G C383 H38I 110(3) . .
H38G C383 H38H 105(2) . .
H38I C383 H38H 110(3) . .
H38G C383 C38 109.5(18) . .
H38I C383 C38 111(2) . .
H38H C383 C38 111.4(17) . .
C46 C41 C42 120.2(4) . .
C46 C41 D41 118.5(18) . .
C42 C41 D41 121.1(18) . .
C43 C42 C41 119.5(3) . .
C43 C42 D42 119.0(19) . .
C41 C42 D42 121(2) . .
C42 C43 C44 120.1(4) . .
C42 C43 D43 120.7(17) . .
C44 C43 D43 119.2(17) . .
C45 C44 C43 120.3(4) . .
C45 C44 D44 119(2) . .
C43 C44 D44 121(2) . .
C46 C45 C44 120.5(3) . .
C46 C45 D45 120.3(18) . .
C44 C45 D45 119.1(18) . .
C45 C46 C41 119.4(3) . .
C45 C46 D46 121(2) . .
C41 C46 D46 119(2) . .
C53 C51 C52 119.9(4) 2_677 .
C53 C51 D51 121(2) 2_677 .
C52 C51 D51 119(2) . .
C53 C52 C51 120.5(4) . .
C53 C52 D52 122.3(19) . .
C51 C52 D52 117.2(19) . .
C51 C53 C52 119.6(4) 2_677 .
C51 C53 D53 116(2) 2_677 .
C52 C53 D53 124(2) . .
C63 C61 C62 119.9(3) 2_666 .
C63 C61 D61 126(2) 2_666 .
C62 C61 D61 115(2) . .
C63 C62 C61 120.2(3) . .
C63 C62 D62 122.1(19) . .
C61 C62 D62 118(2) . .
C61 C63 C62 119.9(3) 2_666 .
C61 C63 D63 117(2) 2_666 .
C62 C63 D63 123(2) . .

loop_
_geom_bond_atom_site_label_1
_geom_bond_atom_site_label_2
_geom_bond_distance
_geom_bond_site_symmetry_2
Mo O32 1.9617(17) .
Mo O11 1.9729(17) .
Mo O22 1.9827(16) .
Mo O21 1.9876(17) .
Mo O12 2.0017(16) .
Mo O31 2.0932(17) .
Mo O31 2.1113(17) 2_776
O11 C11 1.341(3) .
O12 C12 1.332(3) .
O21 C21 1.337(3) .
O22 C22 1.331(3) .
O31 C31 1.372(3) .
O31 Mo 2.1114(17) 2_776
O32 C32 1.355(3) .
C11 C16 1.389(4) .
C11 C12 1.407(3) .
C12 C13 1.412(3) .
C13 C14 1.387(4) .
C13 C17 1.529(3) .
C14 H14 0.91(2) .
C14 C15 1.420(4) .
C15 C16 1.375(3) .
C15 C18 1.533(4) .
C16 H16 0.95(3) .
C17 C172 1.532(4) .
C17 C173 1.532(4) .
C17 C171 1.534(4) .
C171 H17C 0.91(3) .
C171 H17A 0.95(3) .
C171 H17B 0.98(3) .
C172 H17D 0.93(3) .
C172 H17F 0.95(3) .
C172 H17E 1.03(3) .
C173 H17I 0.88(3) .
C173 H17H 0.96(3) .
C173 H17G 1.01(3) .
C18 C183 1.524(4) .
C18 C182 1.524(4) .
C18 C181 1.535(4) .
C181 H18A 0.97(3) .
C181 H18C 0.97(3) .
C181 H18B 1.01(3) .
C182 H18F 0.94(3) .
C182 H18E 0.98(3) .
C182 H18D 1.04(3) .
C183 H18G 0.95(3) .
C183 H18I 1.01(3) .
C183 H18H 1.03(3) .
C21 C26 1.394(3) .
C21 C22 1.400(4) .
C22 C23 1.414(3) .
C23 C24 1.385(3) .
C23 C27 1.530(4) .
C24 H24 1.02(3) .
C24 C25 1.419(4) .
C25 C26 1.383(4) .
C25 C28 1.537(3) .
C26 H26 0.97(2) .
C27 C273 1.534(4) .
C27 C272 1.535(4) .
C27 C271 1.537(4) .
C271 H27C 0.96(3) .
C271 H27A 1.02(3) .
C271 H27B 1.04(3) .
C272 H27F 0.98(3) .
C272 H27D 0.99(3) .
C272 H27E 1.00(3) .
C273 H27G 0.95(3) .
C273 H27I 0.99(3) .
C273 H27H 0.99(3) .
C28 C283 1.528(4) .
C28 C281 1.534(4) .
C28 C282 1.538(4) .
C281 H28A 0.92(3) .
C281 H28B 1.04(3) .
C281 H28C 1.04(3) .
C282 H28E 0.95(3) .
C282 H28D 1.04(3) .
C282 H28F 1.06(3) .
C283 H28G 0.98(3) .
C283 H28I 0.99(3) .
C283 H28H 1.04(3) .
C31 C36 1.383(4) .
C31 C32 1.387(3) .
C32 C33 1.402(3) .
C33 C34 1.391(4) .
C33 C37 1.533(4) .
C34 H34 0.95(3) .
C34 C35 1.407(4) .
C35 C36 1.388(4) .
C35 C38 1.534(4) .
C36 H36 0.93(2) .
C37 C371 1.529(4) .
C37 C373 1.534(4) .
C37 C372 1.535(4) .
C371 H37A 0.97(3) .
C371 H37B 1.01(3) .
C371 H37C 1.03(3) .
C372 H37F 0.97(3) .
C372 H37E 1.00(3) .
C372 H37D 1.01(3) .
C373 H37I 0.95(3) .
C373 H37H 0.99(3) .
C373 H37G 0.99(3) .
C38 C381 1.528(4) .
C38 C383 1.529(4) .
C38 C382 1.533(4) .
C381 H38A 0.93(3) .
C381 H38B 0.98(3) .
C381 H38C 1.01(3) .
C382 H38D 0.97(3) .
C382 H38E 0.98(3) .
C382 H38F 0.99(3) .
C383 H38G 0.95(3) .
C383 H38I 0.96(4) .
C383 H38H 0.98(3) .
C41 C46 1.388(5) .
C41 C42 1.391(5) .
C41 D41 0.97(3) .
C42 C43 1.367(5) .
C42 D42 0.98(3) .
C43 C44 1.379(5) .
C43 D43 0.98(3) .
C44 C45 1.376(5) .
C44 D44 0.91(3) .
C45 C46 1.365(5) .
C45 D45 0.94(3) .
C46 D46 0.96(3) .
C51 C53 1.372(5) 2_677
C51 C52 1.386(5) .
C51 D51 0.98(4) .
C52 C53 1.377(5) .
C52 D52 1.01(3) .
C53 C51 1.372(5) 2_677
C53 D53 1.08(4) .
C61 C63 1.369(5) 2_666
C61 C62 1.387(5) .
C61 D61 0.91(3) .
C62 C63 1.374(5) .
C62 D62 0.91(3) .
C63 C61 1.369(5) 2_666
C63 D63 0.94(3) .
